data_7030000
loop_
_publ_author_name
'Downward, Alan M.'
'Jane, Reuben T.'
'Polson, Matthew I. J.'
'Moore, Evan G.'
'Hartshorn, Richard M.'

_publ_section_title
;
 Heterodinuclear ruthenium(II)-cobalt(III) complexes as models for a new
 approach to selective cancer treatment.
;
_journal_issue 47
_journal_name_full 'Dalton transactions (Cambridge, England : 2003)'
_journal_page_first 14425
_journal_page_last 14432
_journal_paper_doi 10.1039/c2dt31986a
_journal_volume 41
_journal_year 2012
_chemical_compound_source 'Synthesized by the authors. See text'
_chemical_formula_moiety '2(C37 H25 N11 Ru), 4(F6 P), 3(C2 H3 N)'
_chemical_formula_sum 'C40 H29.5 F12 N12.5 P2 Ru'
_chemical_formula_weight 1076.27
_space_group_crystal_system triclinic
_space_group_IT_number 2
_space_group_name_Hall '-P 1'
_space_group_name_H-M_alt 'P -1'
_symmetry_space_group_name_Hall '-P 1'
_symmetry_space_group_name_H-M 'P -1'
_atom_sites_solution_hydrogens geom
_atom_sites_solution_primary direct
_atom_sites_solution_secondary difmap
_audit_creation_date 2012-06-21
_audit_creation_method
;
Olex2 1.2
(compiled 2012.05.09 svn.r2324, GUI svn.r4230)
;
_cell_angle_alpha 81.000(4)
_cell_angle_beta 77.789(4)
_cell_angle_gamma 66.668(4)
_cell_formula_units_Z 2
_cell_length_a 11.8919(7)
_cell_length_b 12.3372(7)
_cell_length_c 15.9036(10)
_cell_measurement_reflns_used 9929
_cell_measurement_temperature 118(2)
_cell_measurement_theta_max 34.29
_cell_measurement_theta_min 2.35
_cell_volume 2087.1(2)
_computing_cell_refinement 'SAINT (Bruker, 2007)'
_computing_data_collection 'APEX2 (Bruker, 2007)'
_computing_data_reduction 'SAINT (Bruker, 2007)'
_computing_molecular_graphics
;
O. V. Dolomanov, L. J. Bourhis, R. J. Gildea, J. A. K. Howard and H. Puschmann,
OLEX2: a complete structure solution, refinement and analysis program.
J. Appl. Cryst. (2009). 42, 339-341.
;
_computing_publication_material
;
O. V. Dolomanov, L. J. Bourhis, R. J. Gildea, J. A. K. Howard and H. Puschmann,
OLEX2: a complete structure solution, refinement and analysis program.
J. Appl. Cryst. (2009). 42, 339-341.
;
_computing_structure_refinement
;
XL, G.M. Sheldrick, Acta Cryst.
(2008). A64, 112-122
;
_computing_structure_solution
;
XS, G.M. Sheldrick, Acta Cryst.
(2008). A64, 112-122
;
_diffrn_ambient_temperature 118(2)
_diffrn_measured_fraction_theta_full 0.999
_diffrn_measured_fraction_theta_max 0.999
_diffrn_measurement_device_type 'CCD area detector'
_diffrn_measurement_method 'phi and omega scans'
_diffrn_radiation_monochromator graphite
_diffrn_radiation_type MoK\a
_diffrn_radiation_wavelength 0.71073
_diffrn_reflns_av_R_equivalents 0.1090
_diffrn_reflns_av_unetI/netI 0.1096
_diffrn_reflns_limit_h_max 14
_diffrn_reflns_limit_h_min -14
_diffrn_reflns_limit_k_max 14
_diffrn_reflns_limit_k_min -14
_diffrn_reflns_limit_l_max 18
_diffrn_reflns_limit_l_min -18
_diffrn_reflns_number 34975
_diffrn_reflns_theta_full 25.05
_diffrn_reflns_theta_max 25.05
_diffrn_reflns_theta_min 2.19
_diffrn_source 'sealed tube'
_diffrn_standards_number 0
_exptl_absorpt_coefficient_mu 0.556
_exptl_absorpt_correction_T_max 1
_exptl_absorpt_correction_T_min 0.853436
_exptl_absorpt_correction_type multi-scan
_exptl_absorpt_process_details 'SADABS (Bruker, 2007) '
_exptl_crystal_colour yellow
_exptl_crystal_density_diffrn 1.713
_exptl_crystal_density_method 'not measured'
_exptl_crystal_description block
_exptl_crystal_F_000 1078
_exptl_crystal_size_max 0.24
_exptl_crystal_size_mid 0.19
_exptl_crystal_size_min 0.17
_refine_diff_density_max 0.558
_refine_diff_density_min -0.572
_refine_diff_density_rms 0.093
_refine_ls_extinction_method none
_refine_ls_goodness_of_fit_ref 1.003
_refine_ls_hydrogen_treatment constr
_refine_ls_matrix_type full
_refine_ls_number_parameters 636
_refine_ls_number_reflns 7380
_refine_ls_number_restraints 0
_refine_ls_restrained_S_all 1.003
_refine_ls_R_factor_all 0.1193
_refine_ls_R_factor_gt 0.0559
_refine_ls_shift/su_max <0.001
_refine_ls_shift/su_mean <0.001
_refine_ls_structure_factor_coef Fsqd
_refine_ls_weighting_details 'calc w=1/[\s^2^(Fo^2^)+(0.0596P)^2^+0.3600P] where P=(Fo^2^+2Fc^2^)/3'
_refine_ls_weighting_scheme calc
_refine_ls_wR_factor_gt 0.1121
_refine_ls_wR_factor_ref 0.1393
_reflns_number_gt 4408
_reflns_number_total 7380
_reflns_threshold_expression I>2\s(I)
_cod_data_source_file c2dt31986a.txt
_cod_data_source_block mattc-RuBipy2pztpPF6
_cod_database_code 7030000

loop_
_space_group_symop_id
_space_group_symop_operation_xyz
1 'x, y, z'
2 '-x, -y, -z'

loop_
_atom_site_label
_atom_site_type_symbol
_atom_site_fract_x
_atom_site_fract_y
_atom_site_fract_z
_atom_site_U_iso_or_equiv
_atom_site_adp_type
_atom_site_occupancy
_atom_site_symmetry_multiplicity
_atom_site_calc_flag
_atom_site_refinement_flags
_atom_site_disorder_assembly
_atom_site_disorder_group
Ru Ru 0.74666(5) 0.84692(4) 0.75076(3) 0.03354(16) Uani 1 1 d . A 4
N11 N 0.8816(4) 0.9039(4) 0.7644(3) 0.0376(12) Uani 1 1 d . A 4
C12 C 0.9296(5) 0.8611(4) 0.8386(4) 0.0337(14) Uani 1 1 d . A 4
C13 C 1.0141(5) 0.8987(5) 0.8629(4) 0.0400(15) Uani 1 1 d . A 4
C14 C 1.0506(6) 0.9818(5) 0.8077(4) 0.0446(16) Uani 1 1 d . A 4
H14 H 1.1054 1.0098 0.8223 0.054 Uiso 1 1 calc R A 4
C15 C 1.0061(6) 1.0221(5) 0.7324(4) 0.0485(17) Uani 1 1 d . A 4
H15 H 1.0326 1.0757 0.6941 0.058 Uiso 1 1 calc R A 4
C16 C 0.9212(6) 0.9831(5) 0.7127(4) 0.0449(16) Uani 1 1 d . A 4
H16 H 0.8901 1.0131 0.6614 0.054 Uiso 1 1 calc R A 4
N21 N 0.8064(4) 0.7444(4) 0.8586(3) 0.0326(11) Uani 1 1 d . A 4
C22 C 0.8882(5) 0.7732(5) 0.8915(4) 0.0328(13) Uani 1 1 d . A 4
C23 C 0.9335(5) 0.7185(5) 0.9672(4) 0.0360(14) Uani 1 1 d . A 4
C24 C 0.8910(5) 0.6337(5) 1.0142(4) 0.0370(14) Uani 1 1 d . A 4
H24 H 0.9159 0.5989 1.0668 0.044 Uiso 1 1 calc R A 4
C25 C 0.8107(5) 0.6021(5) 0.9810(4) 0.0394(15) Uani 1 1 d . A 4
H25 H 0.7845 0.5425 1.0099 0.047 Uiso 1 1 calc R A 4
C26 C 0.7695(5) 0.6592(5) 0.9047(4) 0.0363(14) Uani 1 1 d . A 4
H26 H 0.7139 0.6380 0.8844 0.044 Uiso 1 1 calc R A 4
N31 N 1.1353(5) 0.8848(4) 0.9715(3) 0.0462(13) Uani 1 1 d . A 4
N32 N 1.1755(5) 0.8393(5) 1.0437(3) 0.0469(13) Uani 1 1 d . A 4
C33 C 1.1398(5) 0.7506(5) 1.0892(4) 0.0429(15) Uani 1 1 d . A 4
N34 N 1.0664(4) 0.7065(4) 1.0674(3) 0.0421(13) Uani 1 1 d . A 4
C35 C 1.0206(5) 0.7577(5) 0.9950(4) 0.0380(14) Uani 1 1 d . A 4
C36 C 1.0566(5) 0.8463(5) 0.9437(4) 0.0410(15) Uani 1 1 d . A 4
N41 N 1.2552(5) 0.7494(5) 1.1991(4) 0.0600(16) Uani 1 1 d . A 4
C42 C 1.1872(6) 0.7025(5) 1.1708(4) 0.0488(17) Uani 1 1 d . A 4
C43 C 1.1550(6) 0.6127(6) 1.2210(5) 0.0581(19) Uani 1 1 d . A 4
H43 H 1.1052 0.5835 1.2012 0.070 Uiso 1 1 calc R A 4
N44 N 1.1933(6) 0.5670(5) 1.2969(4) 0.0715(18) Uani 1 1 d . A 4
C45 C 1.2634(7) 0.6123(7) 1.3217(5) 0.071(2) Uani 1 1 d . A 4
H45 H 1.2943 0.5812 1.3730 0.085 Uiso 1 1 calc R A 4
C46 C 1.2924(7) 0.7031(6) 1.2746(5) 0.063(2) Uani 1 1 d . A 4
H46 H 1.3397 0.7337 1.2961 0.075 Uiso 1 1 calc R A 4
N51 N 0.6100(4) 0.9636(4) 0.8311(3) 0.0379(12) Uani 1 1 d . A 4
C52 C 0.5004(5) 0.9464(5) 0.8520(4) 0.0381(14) Uani 1 1 d . A 4
C53 C 0.4018(6) 1.0194(6) 0.9061(4) 0.0502(17) Uani 1 1 d . A 4
H53 H 0.3284 1.0057 0.9209 0.060 Uiso 1 1 calc R A 4
C54 C 0.4109(6) 1.1112(6) 0.9380(4) 0.0538(19) Uani 1 1 d . A 4
H54 H 0.3440 1.1605 0.9741 0.065 Uiso 1 1 calc R A 4
C55 C 0.5200(7) 1.1299(5) 0.9163(4) 0.0515(18) Uani 1 1 d . A 4
H55 H 0.5282 1.1925 0.9369 0.062 Uiso 1 1 calc R A 4
C56 C 0.6166(6) 1.0545(5) 0.8637(4) 0.0402(15) Uani 1 1 d . A 4
H56 H 0.6908 1.0670 0.8497 0.048 Uiso 1 1 calc R A 4
N61 N 0.6015(4) 0.7948(4) 0.7556(3) 0.0344(11) Uani 1 1 d . A 4
C62 C 0.4960(5) 0.8533(5) 0.8084(4) 0.0370(14) Uani 1 1 d . A 4
C63 C 0.3917(6) 0.8268(6) 0.8168(4) 0.0522(17) Uani 1 1 d . A 4
H63 H 0.3206 0.8657 0.8548 0.063 Uiso 1 1 calc R A 4
C64 C 0.3933(7) 0.7433(6) 0.7690(5) 0.063(2) Uani 1 1 d . A 4
H64 H 0.3229 0.7256 0.7739 0.076 Uiso 1 1 calc R A 4
C65 C 0.4991(7) 0.6856(6) 0.7137(5) 0.0597(19) Uani 1 1 d . A 4
H65 H 0.5014 0.6288 0.6804 0.072 Uiso 1 1 calc R A 4
C66 C 0.6010(6) 0.7133(5) 0.7085(4) 0.0455(16) Uani 1 1 d . A 4
H66 H 0.6728 0.6744 0.6710 0.055 Uiso 1 1 calc R A 4
N71 N 0.6985(4) 0.9449(4) 0.6381(3) 0.0385(12) Uani 1 1 d . A 4
C72 C 0.7581(6) 0.8914(5) 0.5647(4) 0.0404(15) Uani 1 1 d . A 4
C73 C 0.7266(6) 0.9414(6) 0.4849(4) 0.0548(18) Uani 1 1 d . A 4
H73 H 0.7693 0.9027 0.4353 0.066 Uiso 1 1 calc R A 4
C74 C 0.6305(7) 1.0498(6) 0.4803(4) 0.065(2) Uani 1 1 d . A 4
H74 H 0.6062 1.0842 0.4274 0.078 Uiso 1 1 calc R A 4
C75 C 0.5712(6) 1.1063(6) 0.5533(5) 0.0561(18) Uani 1 1 d . A 4
H75 H 0.5082 1.1809 0.5509 0.067 Uiso 1 1 calc R A 4
C76 C 0.6068(6) 1.0504(5) 0.6317(4) 0.0456(16) Uani 1 1 d . A 4
H76 H 0.5647 1.0882 0.6818 0.055 Uiso 1 1 calc R A 4
N81 N 0.8712(4) 0.7359(4) 0.6603(3) 0.0376(12) Uani 1 1 d . A 4
C82 C 0.8591(6) 0.7760(5) 0.5760(4) 0.0405(15) Uani 1 1 d . A 4
C83 C 0.9402(7) 0.7111(6) 0.5088(4) 0.062(2) Uani 1 1 d . A 4
H83 H 0.9308 0.7389 0.4519 0.074 Uiso 1 1 calc R A 4
C84 C 1.0345(7) 0.6055(6) 0.5269(5) 0.069(2) Uani 1 1 d . A 4
H84 H 1.0888 0.5615 0.4823 0.083 Uiso 1 1 calc R A 4
C85 C 1.0476(7) 0.5657(6) 0.6117(4) 0.064(2) Uani 1 1 d . A 4
H85 H 1.1111 0.4949 0.6249 0.077 Uiso 1 1 calc R A 4
C86 C 0.9652(6) 0.6322(5) 0.6768(4) 0.0454(16) Uani 1 1 d . A 4
H86 H 0.9744 0.6051 0.7338 0.054 Uiso 1 1 calc R A 4
N100 N 0.0955(18) 0.8886(18) 0.4827(11) 0.158(10) Uani 0.50 1 d P . .
C100 C 0.1432(15) 0.8360(15) 0.5341(10) 0.067(4) Uani 0.50 1 d P . .
C101 C 0.1980(12) 0.7760(11) 0.6048(9) 0.060(4) Uani 0.50 1 d P . .
H10A H 0.2672 0.7055 0.5875 0.089 Uiso 0.50 1 calc PR . .
H10B H 0.1385 0.7549 0.6478 0.089 Uiso 0.50 1 calc PR . .
H10C H 0.2265 0.8258 0.6283 0.089 Uiso 0.50 1 calc PR . .
N200 N 0.8400(6) 0.3961(5) 0.1827(4) 0.0656(17) Uani 1 1 d . B 2
C200 C 0.7463(7) 0.4676(6) 0.1940(4) 0.0464(16) Uani 1 1 d . B 2
C201 C 0.6215(6) 0.5607(6) 0.2097(5) 0.063(2) Uani 1 1 d . B 2
H20A H 0.6206 0.6317 0.1746 0.094 Uiso 1 1 calc R B 2
H20B H 0.6003 0.5763 0.2695 0.094 Uiso 1 1 calc R B 2
H20C H 0.5622 0.5348 0.1953 0.094 Uiso 1 1 calc R B 2
P10 P 0.22457(17) 0.22065(15) 0.72977(11) 0.0470(4) Uani 1 1 d . C 2
F10 F 0.1815(3) 0.1744(3) 0.8260(2) 0.0584(10) Uani 1 1 d . C 2
F11 F 0.3520(3) 0.2086(3) 0.7548(3) 0.0662(11) Uani 1 1 d . C 2
F12 F 0.1609(3) 0.3530(3) 0.7572(2) 0.0593(10) Uani 1 1 d . C 2
F13 F 0.2664(4) 0.2670(3) 0.6333(2) 0.0636(11) Uani 1 1 d . C 2
F14 F 0.0986(3) 0.2309(3) 0.7031(2) 0.0603(10) Uani 1 1 d . C 2
F15 F 0.2882(4) 0.0871(3) 0.7036(2) 0.0629(11) Uani 1 1 d . C 2
P20 P 0.5000 0.5000 1.0000 0.0474(6) Uani 1 2 d S . 2
F21 F 0.6309(3) 0.4276(3) 1.0308(3) 0.0686(11) Uani 1 1 d . D 2
F22 F 0.5094(4) 0.6193(3) 1.0147(3) 0.0777(13) Uani 1 1 d . E 2
F23 F 0.5673(4) 0.5083(4) 0.9025(2) 0.0748(12) Uani 1 1 d . F 2
P30 P 0.5000 0.5000 0.5000 0.0810(10) Uani 1 2 d S . 2
F30 F 0.5685(11) 0.3766(6) 0.5488(7) 0.141(4) Uani 0.80 1 d P G 1
F31 F 0.4195(9) 0.5412(9) 0.5881(5) 0.152(3) Uani 0.80 1 d P H 1
F32 F 0.5957(9) 0.5555(7) 0.5147(5) 0.113(3) Uani 0.80 1 d P I 1
F35 F 0.530(6) 0.425(4) 0.578(4) 0.141(4) Uani 0.20 1 d P J 2
F36 F 0.482(5) 0.595(4) 0.559(2) 0.152(3) Uani 0.20 1 d P K 2
F37 F 0.644(3) 0.481(3) 0.474(2) 0.113(3) Uani 0.20 1 d P L 2

loop_
_atom_site_aniso_label
_atom_site_aniso_U_11
_atom_site_aniso_U_22
_atom_site_aniso_U_33
_atom_site_aniso_U_23
_atom_site_aniso_U_13
_atom_site_aniso_U_12
Ru 0.0342(3) 0.0356(3) 0.0303(3) -0.00226(19) 0.0017(2) -0.0161(2)
N11 0.041(3) 0.033(3) 0.037(3) -0.002(2) 0.002(2) -0.017(2)
C12 0.030(3) 0.032(3) 0.035(3) 0.000(3) 0.008(3) -0.014(3)
C13 0.037(4) 0.040(3) 0.041(4) -0.006(3) 0.005(3) -0.017(3)
C14 0.039(4) 0.045(4) 0.053(4) -0.003(3) -0.001(3) -0.022(3)
C15 0.045(4) 0.044(4) 0.058(5) 0.001(3) 0.006(4) -0.028(3)
C16 0.044(4) 0.043(4) 0.045(4) 0.003(3) 0.006(3) -0.024(3)
N21 0.028(3) 0.031(3) 0.036(3) -0.008(2) 0.006(2) -0.013(2)
C22 0.030(3) 0.032(3) 0.033(3) -0.011(3) 0.008(3) -0.012(3)
C23 0.033(3) 0.043(3) 0.029(3) -0.005(3) 0.004(3) -0.016(3)
C24 0.037(3) 0.038(3) 0.035(4) 0.000(3) 0.000(3) -0.017(3)
C25 0.041(4) 0.035(3) 0.044(4) 0.000(3) 0.002(3) -0.022(3)
C26 0.038(4) 0.040(3) 0.033(3) -0.004(3) 0.002(3) -0.020(3)
N31 0.039(3) 0.049(3) 0.049(4) -0.010(3) 0.004(3) -0.019(3)
N32 0.044(3) 0.057(3) 0.046(3) -0.011(3) -0.003(3) -0.025(3)
C33 0.033(4) 0.051(4) 0.041(4) -0.011(3) 0.006(3) -0.015(3)
N34 0.032(3) 0.049(3) 0.045(3) -0.014(3) 0.006(3) -0.017(3)
C35 0.032(3) 0.046(4) 0.035(4) -0.006(3) 0.002(3) -0.017(3)
C36 0.032(3) 0.044(4) 0.041(4) -0.011(3) 0.011(3) -0.014(3)
N41 0.057(4) 0.060(4) 0.071(4) -0.009(3) -0.018(3) -0.025(3)
C42 0.048(4) 0.051(4) 0.051(4) -0.009(3) -0.003(3) -0.022(3)
C43 0.049(4) 0.068(5) 0.057(5) 0.009(4) -0.017(4) -0.023(4)
N44 0.066(4) 0.081(4) 0.070(5) 0.009(4) -0.022(4) -0.031(4)
C45 0.062(5) 0.084(6) 0.081(6) 0.003(5) -0.025(5) -0.038(5)
C46 0.063(5) 0.074(5) 0.060(5) 0.001(4) -0.031(4) -0.028(4)
N51 0.039(3) 0.036(3) 0.036(3) 0.000(2) -0.004(2) -0.013(2)
C52 0.035(4) 0.043(3) 0.030(3) 0.004(3) -0.002(3) -0.012(3)
C53 0.039(4) 0.059(4) 0.039(4) -0.002(3) -0.004(3) -0.006(3)
C54 0.052(5) 0.051(4) 0.037(4) -0.010(3) -0.004(3) 0.004(4)
C55 0.064(5) 0.036(4) 0.046(4) -0.009(3) -0.009(4) -0.007(3)
C56 0.052(4) 0.033(3) 0.033(3) 0.000(3) -0.005(3) -0.015(3)
N61 0.035(3) 0.035(3) 0.036(3) -0.001(2) -0.007(2) -0.016(2)
C62 0.033(3) 0.039(3) 0.035(3) 0.010(3) -0.005(3) -0.014(3)
C63 0.043(4) 0.052(4) 0.053(4) 0.005(3) -0.001(3) -0.016(3)
C64 0.047(5) 0.055(5) 0.090(6) 0.005(4) -0.014(4) -0.025(4)
C65 0.066(5) 0.052(4) 0.076(5) -0.004(4) -0.017(4) -0.036(4)
C66 0.047(4) 0.049(4) 0.050(4) 0.001(3) -0.006(3) -0.031(3)
N71 0.033(3) 0.042(3) 0.041(3) -0.001(2) 0.001(2) -0.018(2)
C72 0.045(4) 0.040(3) 0.038(4) 0.001(3) -0.006(3) -0.020(3)
C73 0.053(4) 0.063(5) 0.045(4) -0.001(3) -0.006(4) -0.020(4)
C74 0.071(5) 0.072(5) 0.040(4) 0.011(4) -0.017(4) -0.017(4)
C75 0.047(4) 0.056(4) 0.057(5) 0.008(4) -0.011(4) -0.014(3)
C76 0.041(4) 0.054(4) 0.037(4) 0.002(3) -0.001(3) -0.017(3)
N81 0.042(3) 0.041(3) 0.033(3) -0.002(2) -0.001(2) -0.022(2)
C82 0.047(4) 0.043(4) 0.032(4) 0.001(3) 0.000(3) -0.021(3)
C83 0.083(6) 0.063(5) 0.028(4) 0.000(3) 0.004(4) -0.022(4)
C84 0.076(6) 0.060(5) 0.045(5) -0.012(4) 0.009(4) -0.005(4)
C85 0.070(5) 0.049(4) 0.050(5) -0.004(3) 0.007(4) -0.006(4)
C86 0.048(4) 0.037(4) 0.038(4) 0.002(3) 0.000(3) -0.007(3)
N100 0.186(19) 0.27(2) 0.114(14) 0.135(16) -0.103(14) -0.202(18)
C100 0.077(11) 0.103(13) 0.051(10) 0.005(9) -0.004(9) -0.073(10)
C101 0.041(8) 0.055(9) 0.071(11) -0.016(8) 0.013(8) -0.013(7)
N200 0.047(4) 0.059(4) 0.084(5) -0.008(3) -0.005(4) -0.016(3)
C200 0.047(4) 0.052(4) 0.046(4) -0.001(3) -0.005(4) -0.027(4)
C201 0.062(5) 0.058(4) 0.071(5) -0.008(4) -0.009(4) -0.025(4)
P10 0.0512(11) 0.0471(10) 0.0428(11) -0.0005(8) -0.0070(9) -0.0201(9)
F10 0.061(2) 0.068(2) 0.041(2) 0.0060(18) -0.0042(19) -0.025(2)
F11 0.051(2) 0.072(3) 0.077(3) 0.005(2) -0.015(2) -0.026(2)
F12 0.063(2) 0.048(2) 0.065(3) -0.0099(18) -0.011(2) -0.0166(19)
F13 0.072(3) 0.063(2) 0.049(2) 0.0096(18) -0.003(2) -0.027(2)
F14 0.060(2) 0.071(2) 0.060(3) 0.0003(19) -0.015(2) -0.035(2)
F15 0.082(3) 0.043(2) 0.053(2) -0.0029(17) -0.004(2) -0.017(2)
P20 0.0475(15) 0.0486(14) 0.0515(16) -0.0160(12) 0.0029(13) -0.0248(12)
F21 0.051(2) 0.071(3) 0.082(3) -0.009(2) -0.012(2) -0.019(2)
F22 0.084(3) 0.056(2) 0.107(4) -0.026(2) -0.012(3) -0.036(2)
F23 0.073(3) 0.095(3) 0.051(3) -0.012(2) 0.011(2) -0.035(2)
P30 0.127(3) 0.078(2) 0.0471(19) 0.0005(16) -0.034(2) -0.041(2)
F30 0.220(11) 0.069(7) 0.161(10) 0.024(5) -0.116(8) -0.050(7)
F31 0.216(10) 0.179(9) 0.080(6) -0.057(5) 0.024(6) -0.100(7)
F32 0.174(8) 0.119(6) 0.090(6) 0.017(4) -0.067(6) -0.090(6)
F35 0.220(11) 0.069(7) 0.161(10) 0.024(5) -0.116(8) -0.050(7)
F36 0.216(10) 0.179(9) 0.080(6) -0.057(5) 0.024(6) -0.100(7)
F37 0.174(8) 0.119(6) 0.090(6) 0.017(4) -0.067(6) -0.090(6)

loop_
_atom_type_symbol
_atom_type_description
_atom_type_scat_dispersion_real
_atom_type_scat_dispersion_imag
_atom_type_scat_source
C C 0.0033 0.0016 'International Tables Vol C Tables 4.2.6.8 and 6.1.1.4'
H H 0.0000 0.0000 'International Tables Vol C Tables 4.2.6.8 and 6.1.1.4'
N N 0.0061 0.0033 'International Tables Vol C Tables 4.2.6.8 and 6.1.1.4'
F F 0.0171 0.0103 'International Tables Vol C Tables 4.2.6.8 and 6.1.1.4'
P P 0.1023 0.0942 'International Tables Vol C Tables 4.2.6.8 and 6.1.1.4'
Ru Ru -1.2594 0.8363 'International Tables Vol C Tables 4.2.6.8 and 6.1.1.4'

loop_
_geom_angle_atom_site_label_1
_geom_angle_atom_site_label_2
_geom_angle_atom_site_label_3
_geom_angle
_geom_angle_site_symmetry_1
_geom_angle_site_symmetry_3
N11 Ru N81 89.75(18) . .
N21 Ru N11 79.28(18) . .
N21 Ru N51 87.63(17) . .
N21 Ru N61 95.49(18) . .
N21 Ru N71 176.18(18) . .
N21 Ru N81 97.82(17) . .
N51 Ru N11 94.21(18) . .
N51 Ru N61 78.95(19) . .
N51 Ru N71 95.81(18) . .
N51 Ru N81 173.79(19) . .
N61 Ru N11 171.64(18) . .
N61 Ru N71 86.83(18) . .
N61 Ru N81 97.48(18) . .
N71 Ru N11 98.75(18) . .
N71 Ru N81 78.84(18) . .
C12 N11 Ru 114.6(4) . .
C16 N11 Ru 128.2(4) . .
C16 N11 C12 117.0(5) . .
N11 C12 C13 122.8(5) . .
N11 C12 C22 115.7(5) . .
C13 C12 C22 121.5(5) . .
C12 C13 C36 116.8(5) . .
C14 C13 C12 117.8(6) . .
C14 C13 C36 125.4(6) . .
C13 C14 H14 120.2 . .
C15 C14 C13 119.7(6) . .
C15 C14 H14 120.2 . .
C14 C15 H15 120.1 . .
C14 C15 C16 119.7(6) . .
C16 C15 H15 120.1 . .
N11 C16 C15 122.9(6) . .
N11 C16 H16 118.5 . .
C15 C16 H16 118.5 . .
C22 N21 Ru 114.7(3) . .
C26 N21 Ru 128.6(4) . .
C26 N21 C22 116.4(5) . .
N21 C22 C12 114.8(5) . .
N21 C22 C23 123.3(5) . .
C23 C22 C12 121.9(5) . .
C22 C23 C35 117.7(5) . .
C24 C23 C22 118.7(5) . .
C24 C23 C35 123.5(5) . .
C23 C24 H24 120.7 . .
C25 C24 C23 118.5(6) . .
C25 C24 H24 120.7 . .
C24 C25 H25 120.0 . .
C24 C25 C26 120.0(5) . .
C26 C25 H25 120.0 . .
N21 C26 C25 122.9(5) . .
N21 C26 H26 118.6 . .
C25 C26 H26 118.6 . .
N32 N31 C36 119.9(5) . .
N31 N32 C33 118.0(5) . .
N32 C33 C42 115.9(6) . .
N34 C33 N32 126.6(6) . .
N34 C33 C42 117.5(6) . .
C33 N34 C35 115.0(5) . .
N34 C35 C23 119.3(5) . .
N34 C35 C36 121.3(6) . .
C36 C35 C23 119.4(6) . .
N31 C36 C13 118.4(5) . .
N31 C36 C35 119.0(6) . .
C35 C36 C13 122.7(6) . .
C46 N41 C42 116.7(6) . .
N41 C42 C33 120.1(6) . .
N41 C42 C43 120.2(6) . .
C43 C42 C33 119.6(6) . .
C42 C43 H43 118.8 . .
N44 C43 C42 122.4(7) . .
N44 C43 H43 118.8 . .
C45 N44 C43 116.0(7) . .
N44 C45 H45 118.8 . .
N44 C45 C46 122.3(8) . .
C46 C45 H45 118.8 . .
N41 C46 C45 122.3(7) . .
N41 C46 H46 118.9 . .
C45 C46 H46 118.9 . .
C52 N51 Ru 115.3(4) . .
C56 N51 Ru 127.0(4) . .
C56 N51 C52 117.6(5) . .
N51 C52 C53 120.4(6) . .
N51 C52 C62 114.7(5) . .
C53 C52 C62 124.8(6) . .
C52 C53 H53 119.6 . .
C54 C53 C52 120.8(7) . .
C54 C53 H53 119.6 . .
C53 C54 H54 120.5 . .
C53 C54 C55 119.1(6) . .
C55 C54 H54 120.5 . .
C54 C55 H55 120.7 . .
C56 C55 C54 118.6(6) . .
C56 C55 H55 120.7 . .
N51 C56 C55 123.5(6) . .
N51 C56 H56 118.2 . .
C55 C56 H56 118.2 . .
C62 N61 Ru 115.5(4) . .
C66 N61 Ru 126.0(4) . .
C66 N61 C62 118.4(5) . .
N61 C62 C52 115.4(5) . .
N61 C62 C63 121.0(6) . .
C63 C62 C52 123.6(6) . .
C62 C63 H63 120.1 . .
C64 C63 C62 119.7(6) . .
C64 C63 H63 120.1 . .
C63 C64 H64 120.2 . .
C63 C64 C65 119.7(7) . .
C65 C64 H64 120.2 . .
C64 C65 H65 120.7 . .
C66 C65 C64 118.5(6) . .
C66 C65 H65 120.7 . .
N61 C66 C65 122.6(6) . .
N61 C66 H66 118.7 . .
C65 C66 H66 118.7 . .
C72 N71 Ru 116.1(4) . .
C76 N71 Ru 126.0(4) . .
C76 N71 C72 117.6(5) . .
N71 C72 C73 122.5(6) . .
N71 C72 C82 115.0(5) . .
C73 C72 C82 122.4(6) . .
C72 C73 H73 120.7 . .
C74 C73 C72 118.6(6) . .
C74 C73 H73 120.7 . .
C73 C74 H74 120.1 . .
C75 C74 C73 119.8(6) . .
C75 C74 H74 120.1 . .
C74 C75 H75 120.7 . .
C74 C75 C76 118.6(6) . .
C76 C75 H75 120.7 . .
N71 C76 C75 122.8(6) . .
N71 C76 H76 118.6 . .
C75 C76 H76 118.6 . .
C82 N81 Ru 115.3(4) . .
C86 N81 Ru 126.1(4) . .
C86 N81 C82 118.5(5) . .
N81 C82 C72 114.5(5) . .
N81 C82 C83 120.8(5) . .
C83 C82 C72 124.7(6) . .
C82 C83 H83 120.1 . .
C84 C83 C82 119.7(6) . .
C84 C83 H83 120.1 . .
C83 C84 H84 120.3 . .
C83 C84 C85 119.5(6) . .
C85 C84 H84 120.3 . .
C84 C85 H85 120.4 . .
C86 C85 C84 119.2(6) . .
C86 C85 H85 120.4 . .
N81 C86 C85 122.2(6) . .
N81 C86 H86 118.9 . .
C85 C86 H86 118.9 . .
N100 C100 C101 175(2) . .
C100 C101 H10A 109.5 . .
C100 C101 H10B 109.5 . .
C100 C101 H10C 109.5 . .
H10A C101 H10B 109.5 . .
H10A C101 H10C 109.5 . .
H10B C101 H10C 109.5 . .
N200 C200 C201 179.0(8) . .
C200 C201 H20A 109.5 . .
C200 C201 H20B 109.5 . .
C200 C201 H20C 109.5 . .
H20A C201 H20B 109.5 . .
H20A C201 H20C 109.5 . .
H20B C201 H20C 109.5 . .
F11 P10 F10 90.4(2) . .
F11 P10 F12 90.6(2) . .
F11 P10 F13 90.2(2) . .
F11 P10 F14 178.8(2) . .
F11 P10 F15 89.3(2) . .
F12 P10 F10 89.5(2) . .
F12 P10 F13 90.5(2) . .
F12 P10 F14 90.5(2) . .
F12 P10 F15 179.2(2) . .
F13 P10 F10 179.4(2) . .
F13 P10 F15 90.2(2) . .
F14 P10 F10 90.3(2) . .
F14 P10 F13 89.2(2) . .
F14 P10 F15 89.7(2) . .
F15 P10 F10 89.8(2) . .
F21 P20 F21 180.00(16) 2_667 .
F21 P20 F23 90.6(2) 2_667 2_667
F21 P20 F23 89.4(2) . 2_667
F21 P20 F23 89.4(2) 2_667 .
F21 P20 F23 90.6(2) . .
F22 P20 F21 89.7(2) 2_667 2_667
F22 P20 F21 89.7(2) . .
F22 P20 F21 90.3(2) 2_667 .
F22 P20 F21 90.3(2) . 2_667
F22 P20 F22 179.999(1) 2_667 .
F22 P20 F23 90.0(2) 2_667 2_667
F22 P20 F23 90.0(2) . .
F22 P20 F23 90.0(2) 2_667 .
F22 P20 F23 90.0(2) . 2_667
F23 P20 F23 180.0(3) . 2_667
F35 P30 F35 180(3) . 2_666
F35 P30 F36 99(2) . 2_666
F35 P30 F36 81(2) 2_666 2_666
F35 P30 F36 81(2) . .
F35 P30 F36 99(2) 2_666 .
F35 P30 F37 88(3) 2_666 2_666
F35 P30 F37 92(3) . 2_666
F35 P30 F37 92(3) 2_666 .
F35 P30 F37 88(3) . .
F36 P30 F36 180(4) 2_666 .
F36 P30 F37 91(2) . 2_666
F36 P30 F37 89(2) 2_666 2_666
F36 P30 F37 91(2) 2_666 .
F36 P30 F37 89(2) . .
F37 P30 F37 179.998(2) 2_666 .

loop_
_geom_bond_atom_site_label_1
_geom_bond_atom_site_label_2
_geom_bond_distance
_geom_bond_site_symmetry_2
Ru N11 2.051(5) .
Ru N21 2.042(5) .
Ru N51 2.047(4) .
Ru N61 2.050(4) .
Ru N71 2.051(5) .
Ru N81 2.061(4) .
N11 C12 1.358(7) .
N11 C16 1.342(7) .
C12 C13 1.402(8) .
C12 C22 1.445(7) .
C13 C14 1.386(8) .
C13 C36 1.441(8) .
C14 H14 0.9300 .
C14 C15 1.355(8) .
C15 H15 0.9300 .
C15 C16 1.384(8) .
C16 H16 0.9300 .
N21 C22 1.376(7) .
N21 C26 1.351(7) .
C22 C23 1.388(8) .
C23 C24 1.387(7) .
C23 C35 1.469(8) .
C24 H24 0.9300 .
C24 C25 1.383(8) .
C25 H25 0.9300 .
C25 C26 1.385(8) .
C26 H26 0.9300 .
N31 N32 1.297(7) .
N31 C36 1.374(7) .
N32 C33 1.376(8) .
C33 N34 1.318(7) .
C33 C42 1.470(9) .
N34 C35 1.337(7) .
C35 C36 1.411(8) .
N41 C42 1.340(8) .
N41 C46 1.332(8) .
C42 C43 1.393(9) .
C43 H43 0.9300 .
C43 N44 1.340(8) .
N44 C45 1.319(9) .
C45 H45 0.9300 .
C45 C46 1.368(9) .
C46 H46 0.9300 .
N51 C52 1.367(7) .
N51 C56 1.342(7) .
C52 C53 1.380(8) .
C52 C62 1.455(8) .
C53 H53 0.9300 .
C53 C54 1.361(9) .
C54 H54 0.9300 .
C54 C55 1.370(9) .
C55 H55 0.9300 .
C55 C56 1.370(8) .
C56 H56 0.9300 .
N61 C62 1.351(7) .
N61 C66 1.348(7) .
C62 C63 1.378(8) .
C63 H63 0.9300 .
C63 C64 1.365(9) .
C64 H64 0.9300 .
C64 C65 1.372(9) .
C65 H65 0.9300 .
C65 C66 1.368(8) .
C66 H66 0.9300 .
N71 C72 1.350(7) .
N71 C76 1.333(7) .
C72 C73 1.381(8) .
C72 C82 1.470(8) .
C73 H73 0.9300 .
C73 C74 1.375(9) .
C74 H74 0.9300 .
C74 C75 1.361(9) .
C75 H75 0.9300 .
C75 C76 1.389(8) .
C76 H76 0.9300 .
N81 C82 1.372(7) .
N81 C86 1.357(7) .
C82 C83 1.390(8) .
C83 H83 0.9300 .
C83 C84 1.378(9) .
C84 H84 0.9300 .
C84 C85 1.381(9) .
C85 H85 0.9300 .
C85 C86 1.380(8) .
C86 H86 0.9300 .
N100 C100 1.072(19) .
C100 C101 1.38(2) .
C101 H10A 0.9600 .
C101 H10B 0.9600 .
C101 H10C 0.9600 .
N200 C200 1.113(7) .
C200 C201 1.472(9) .
C201 H20A 0.9600 .
C201 H20B 0.9600 .
C201 H20C 0.9600 .
P10 F10 1.599(4) .
P10 F11 1.592(4) .
P10 F12 1.592(4) .
P10 F13 1.598(4) .
P10 F14 1.595(4) .
P10 F15 1.598(4) .
P20 F21 1.595(4) .
P20 F21 1.595(4) 2_667
P20 F22 1.576(3) .
P20 F22 1.576(3) 2_667
P20 F23 1.595(4) .
P20 F23 1.595(4) 2_667
P30 F35 1.44(5) .
P30 F35 1.44(5) 2_666
P30 F36 1.54(3) 2_666
P30 F36 1.54(3) .
P30 F37 1.60(4) 2_666
P30 F37 1.60(4) .
